data_4072988
loop_
_publ_author_name
'Song, Li-Cheng'
'Yang, Zhi-Yong'
'Hua, Yu-Juan'
'Wang, Hu-Ting'
'Liu, Yang'
'Hu, Qing-Mei'

_publ_section_title
;
 Diiron Thiadithiolates as Active Site Models for the Iron-Only
 Hydrogenases:&#x00A0; Synthesis, Structures, and Catalytic H2Production
;
_journal_issue 8
_journal_name_full Organometallics
_journal_page_first 2106
_journal_paper_doi 10.1021/om061186z
_journal_volume 26
_journal_year 2007
_chemical_formula_sum 'C16 H22 Fe2 N2 O4 S3'
_chemical_formula_weight 514.24
_chemical_name_systematic
; 
 ? 
;
_space_group_IT_number 14
_symmetry_cell_setting monoclinic
_symmetry_space_group_name_Hall '-P 2ybc'
_symmetry_space_group_name_H-M 'P 1 21/c 1'
_atom_sites_solution_hydrogens geom
_atom_sites_solution_primary direct
_atom_sites_solution_secondary difmap
_audit_creation_method SHELXL-97
_cell_angle_alpha 90.00
_cell_angle_beta 99.063(5)
_cell_angle_gamma 90.00
_cell_formula_units_Z 4
_cell_length_a 9.694(4)
_cell_length_b 20.457(7)
_cell_length_c 12.137(4)
_cell_measurement_reflns_used 4964
_cell_measurement_temperature 293(2)
_cell_measurement_theta_max 26.04
_cell_measurement_theta_min 2.35
_cell_volume 2376.8(15)
_computing_cell_refinement 'Bruker APEX II'
_computing_data_collection 'Bruker APEX II'
_computing_data_reduction 'Bruker SAINT'
_computing_molecular_graphics 'Bruker SHELXTL'
_computing_publication_material 'Bruker SHELXTL'
_computing_structure_refinement 'SHELXL-97 (Sheldrick, 1997)'
_computing_structure_solution 'SHELXS-97 (Sheldrick, 1990)'
_diffrn_ambient_temperature 293(2)
_diffrn_measured_fraction_theta_full 0.998
_diffrn_measured_fraction_theta_max 0.998
_diffrn_measurement_device_type 'CCD area detector'
_diffrn_measurement_method 'phi and omega scans'
_diffrn_radiation_monochromator graphite
_diffrn_radiation_source 'fine-focus sealed tube'
_diffrn_radiation_type MoK\a
_diffrn_radiation_wavelength 0.71073
_diffrn_reflns_av_R_equivalents 0.0196
_diffrn_reflns_av_sigmaI/netI 0.0214
_diffrn_reflns_limit_h_max 11
_diffrn_reflns_limit_h_min -11
_diffrn_reflns_limit_k_max 24
_diffrn_reflns_limit_k_min -23
_diffrn_reflns_limit_l_max 14
_diffrn_reflns_limit_l_min -14
_diffrn_reflns_number 12724
_diffrn_reflns_theta_full 25.03
_diffrn_reflns_theta_max 25.03
_diffrn_reflns_theta_min 1.97
_exptl_absorpt_coefficient_mu 1.505
_exptl_absorpt_correction_T_max 1.000000
_exptl_absorpt_correction_T_min 0.803733
_exptl_absorpt_correction_type multi-scan
_exptl_absorpt_process_details SADABS
_exptl_crystal_colour RED
_exptl_crystal_density_diffrn 1.437
_exptl_crystal_density_meas ?
_exptl_crystal_density_method 'not measured'
_exptl_crystal_description BLOCK
_exptl_crystal_F_000 1056
_exptl_crystal_size_max 0.38
_exptl_crystal_size_mid 0.32
_exptl_crystal_size_min 0.24
_refine_diff_density_max 0.690
_refine_diff_density_min -0.427
_refine_diff_density_rms 0.078
_refine_ls_extinction_method none
_refine_ls_goodness_of_fit_ref 1.053
_refine_ls_hydrogen_treatment constr
_refine_ls_matrix_type full
_refine_ls_number_parameters 283
_refine_ls_number_reflns 4194
_refine_ls_number_restraints 59
_refine_ls_restrained_S_all 1.093
_refine_ls_R_factor_all 0.0494
_refine_ls_R_factor_gt 0.0404
_refine_ls_shift/su_max 0.000
_refine_ls_shift/su_mean 0.000
_refine_ls_structure_factor_coef Fsqd
_refine_ls_weighting_details 'calc w=1/[\s^2^(Fo^2^)+(0.0818P)^2^+1.5746P] where P=(Fo^2^+2Fc^2^)/3'
_refine_ls_weighting_scheme calc
_refine_ls_wR_factor_gt 0.1239
_refine_ls_wR_factor_ref 0.1302
_reflns_number_gt 3460
_reflns_number_total 4194
_reflns_threshold_expression I>2sigma(I)
_cod_data_source_file om061186zsi20061229_025925.cif
_cod_data_source_block 50124b
_cod_depositor_comments
;
The following automatic conversions were performed:

'_symmetry_cell_setting' value 'Monoclinic' changed to 'monoclinic'
according to /home/saulius/struct/CIF-dictionaries/cif_core.dic
dictionary named 'cif_core.dic' version 2.4.1 from
2010-06-29.

'_exptl_absorpt_correction_type' value 'MULTI-SCAN'
changed to 'multi-scan' according to
/home/saulius/struct/CIF-dictionaries/cif_core.dic dictionary named
'cif_core.dic' version 2.4.1 from 2010-06-29.

Automatic conversion script
Id: cif_fix_values 1715 2011-07-08 13:25:40Z adriana 

The following automatic conversions were performed:

'_exptl_crystal_density_meas' value 'NONE' was changed to '?' - the
value is perceived as not measured.

Automatic conversion script
Id: cif_fix_values 3008 2015-01-20 13:52:24Z robertas 
;
_cod_original_cell_volume 2377.0(15)
_cod_original_sg_symbol_H-M P2(1)/c
_cod_database_code 4072988

loop_
_symmetry_equiv_pos_as_xyz
'x, y, z'
'-x, y+1/2, -z+1/2'
'-x, -y, -z'
'x, -y-1/2, z-1/2'

loop_
_atom_site_label
_atom_site_type_symbol
_atom_site_fract_x
_atom_site_fract_y
_atom_site_fract_z
_atom_site_U_iso_or_equiv
_atom_site_adp_type
_atom_site_occupancy
_atom_site_symmetry_multiplicity
_atom_site_calc_flag
_atom_site_refinement_flags
_atom_site_disorder_assembly
_atom_site_disorder_group
Fe1 Fe 0.25765(5) 0.40029(3) 0.72435(4) 0.04447(18) Uani 1 1 d . . .
Fe2 Fe 0.18625(5) 0.43510(2) 0.90562(4) 0.04104(18) Uani 1 1 d . . .
S1 S 0.22899(10) 0.33028(4) 0.86288(9) 0.0531(3) Uani 1 1 d . A .
S2 S 0.54949(14) 0.32765(7) 0.89961(14) 0.0792(5) Uani 0.88 1 d PD A 1
S2' S 0.5220(12) 0.3490(5) 1.0184(7) 0.110(4) Uani 0.13 1 d PDU A 2
S3 S 0.39568(9) 0.45844(5) 0.85506(8) 0.0472(2) Uani 1 1 d . A .
N1 N 0.0030(4) 0.33400(19) 0.6013(3) 0.0685(10) Uani 1 1 d . B .
N2 N 0.2595(4) 0.42619(19) 1.1567(3) 0.0671(10) Uani 1 1 d . . .
C1 C 0.3762(5) 0.3657(3) 0.6450(4) 0.0717(13) Uani 1 1 d . . .
C2 C 0.2179(6) 0.4727(2) 0.6475(4) 0.0719(13) Uani 1 1 d . . .
C3 C 0.1477(4) 0.5191(2) 0.8856(3) 0.0571(10) Uani 1 1 d . . .
C4 C 0.0053(4) 0.4161(2) 0.8841(4) 0.0563(10) Uani 1 1 d . . .
C5 C 0.1001(4) 0.3603(2) 0.6482(3) 0.0552(10) Uani 1 1 d . . .
C6 C -0.1128(4) 0.29336(18) 0.5530(3) 0.0592(10) Uani 1 1 d D . .
C7 C -0.0806(10) 0.2251(4) 0.5929(8) 0.078(3) Uani 0.50 1 d PDU B 1
C7' C -0.0564(14) 0.2331(5) 0.5071(12) 0.121(5) Uani 0.50 1 d PDU B 2
C8 C -0.2412(9) 0.3245(5) 0.5796(9) 0.083(3) Uani 0.50 1 d PDU B 1
C8' C -0.1981(15) 0.2729(8) 0.6477(10) 0.133(5) Uani 0.50 1 d PDU B 2
C9 C -0.1134(9) 0.2951(4) 0.4239(5) 0.069(2) Uani 0.50 1 d PDU B 1
C9' C -0.2130(13) 0.3319(6) 0.4689(10) 0.120(5) Uani 0.50 1 d PDU B 2
C10 C 0.2294(4) 0.43083(19) 1.0615(3) 0.0511(9) Uani 1 1 d . . .
C11 C 0.3011(6) 0.4158(3) 1.2761(4) 0.0766(14) Uani 1 1 d . . .
C12 C 0.4426(7) 0.3830(4) 1.2924(6) 0.135(3) Uani 1 1 d . . .
H12A H 0.4341 0.3403 1.2595 0.202 Uiso 1 1 calc R . .
H12B H 0.4772 0.3793 1.3707 0.202 Uiso 1 1 calc R . .
H12C H 0.5063 0.4087 1.2573 0.202 Uiso 1 1 calc R . .
C13 C 0.3244(11) 0.4814(4) 1.3305(5) 0.142(3) Uani 1 1 d . . .
H13A H 0.3929 0.5051 1.2973 0.213 Uiso 1 1 calc R . .
H13B H 0.3570 0.4759 1.4088 0.213 Uiso 1 1 calc R . .
H13C H 0.2382 0.5054 1.3202 0.213 Uiso 1 1 calc R . .
C14 C 0.1955(8) 0.3740(4) 1.3164(6) 0.132(3) Uani 1 1 d . . .
H14A H 0.1055 0.3946 1.3003 0.198 Uiso 1 1 calc R . .
H14B H 0.2198 0.3679 1.3955 0.198 Uiso 1 1 calc R . .
H14C H 0.1923 0.3324 1.2797 0.198 Uiso 1 1 calc R . .
C15 C 0.3940(5) 0.3013(2) 0.9438(5) 0.0789(14) Uani 1 1 d D . .
C16 C 0.5415(4) 0.4122(2) 0.9308(4) 0.0686(13) Uani 1 1 d D . .
O1 O 0.4519(4) 0.3444(3) 0.5910(4) 0.1230(18) Uani 1 1 d . . .
O2 O 0.1869(6) 0.5201(2) 0.5987(4) 0.1287(18) Uani 1 1 d . . .
O3 O -0.1106(3) 0.40449(19) 0.8650(3) 0.0847(10) Uani 1 1 d . . .
O4 O 0.1226(5) 0.57284(16) 0.8688(4) 0.0943(12) Uani 1 1 d . . .

loop_
_atom_site_aniso_label
_atom_site_aniso_U_11
_atom_site_aniso_U_22
_atom_site_aniso_U_33
_atom_site_aniso_U_23
_atom_site_aniso_U_13
_atom_site_aniso_U_12
Fe1 0.0419(3) 0.0500(3) 0.0409(3) -0.0119(2) 0.0046(2) -0.0046(2)
Fe2 0.0414(3) 0.0436(3) 0.0380(3) -0.0026(2) 0.0059(2) 0.0028(2)
S1 0.0541(5) 0.0393(5) 0.0638(6) -0.0012(4) 0.0026(4) -0.0028(4)
S2 0.0561(7) 0.0763(9) 0.0981(11) -0.0186(8) -0.0102(7) 0.0264(7)
S2' 0.098(5) 0.115(6) 0.114(6) 0.003(5) 0.006(4) 0.011(4)
S3 0.0430(5) 0.0481(5) 0.0498(5) -0.0117(4) 0.0055(4) -0.0083(4)
N1 0.054(2) 0.073(2) 0.073(2) -0.0145(19) -0.0092(18) -0.0129(18)
N2 0.077(3) 0.079(3) 0.043(2) 0.0060(17) 0.0017(18) -0.009(2)
C1 0.056(2) 0.100(4) 0.058(3) -0.032(3) 0.006(2) 0.000(2)
C2 0.092(3) 0.073(3) 0.048(2) -0.006(2) 0.006(2) -0.012(3)
C3 0.061(2) 0.056(3) 0.053(2) -0.0064(18) 0.0054(19) 0.0102(19)
C4 0.051(2) 0.066(3) 0.054(2) -0.0037(19) 0.0127(18) 0.0042(19)
C5 0.054(2) 0.058(2) 0.052(2) -0.0107(18) 0.0032(18) -0.0006(19)
C6 0.047(2) 0.054(2) 0.070(3) -0.013(2) -0.0103(19) -0.0073(17)
C7 0.083(4) 0.064(4) 0.083(5) 0.009(4) -0.002(4) -0.008(4)
C7' 0.115(6) 0.117(6) 0.132(6) -0.021(5) 0.021(5) 0.001(5)
C8 0.060(4) 0.091(5) 0.098(5) -0.022(4) 0.017(4) 0.001(4)
C8' 0.125(7) 0.146(7) 0.130(7) -0.003(5) 0.025(5) -0.019(5)
C9 0.070(4) 0.077(4) 0.058(4) -0.006(3) 0.003(3) -0.017(3)
C9' 0.113(6) 0.113(6) 0.125(6) 0.011(5) -0.012(4) -0.008(5)
C10 0.052(2) 0.056(2) 0.046(2) -0.0008(17) 0.0080(17) -0.0002(17)
C11 0.091(4) 0.097(4) 0.039(2) 0.013(2) 0.003(2) -0.015(3)
C12 0.099(5) 0.208(9) 0.091(5) 0.062(5) -0.004(4) 0.017(5)
C13 0.226(10) 0.141(6) 0.058(4) -0.016(4) 0.020(5) -0.053(6)
C14 0.113(5) 0.193(8) 0.084(4) 0.056(5) -0.003(4) -0.054(5)
C15 0.079(3) 0.054(3) 0.094(4) 0.011(2) -0.014(3) 0.015(2)
C16 0.045(2) 0.068(3) 0.085(3) -0.017(2) -0.014(2) 0.006(2)
O1 0.090(3) 0.191(5) 0.093(3) -0.060(3) 0.029(2) 0.023(3)
O2 0.196(5) 0.090(3) 0.094(3) 0.038(3) 0.004(3) 0.004(3)
O3 0.0439(18) 0.107(3) 0.103(3) -0.010(2) 0.0121(17) -0.0042(17)
O4 0.113(3) 0.053(2) 0.114(3) -0.0018(19) 0.009(2) 0.0255(19)

loop_
_atom_type_symbol
_atom_type_description
_atom_type_scat_dispersion_real
_atom_type_scat_dispersion_imag
_atom_type_scat_source
C C 0.0033 0.0016 'International Tables Vol C Tables 4.2.6.8 and 6.1.1.4'
H H 0.0000 0.0000 'International Tables Vol C Tables 4.2.6.8 and 6.1.1.4'
N N 0.0061 0.0033 'International Tables Vol C Tables 4.2.6.8 and 6.1.1.4'
O O 0.0106 0.0060 'International Tables Vol C Tables 4.2.6.8 and 6.1.1.4'
S S 0.1246 0.1234 'International Tables Vol C Tables 4.2.6.8 and 6.1.1.4'
Fe Fe 0.3463 0.8444 'International Tables Vol C Tables 4.2.6.8 and 6.1.1.4'

loop_
_geom_angle_atom_site_label_1
_geom_angle_atom_site_label_2
_geom_angle_atom_site_label_3
_geom_angle
C1 Fe1 C2 98.9(3)
C1 Fe1 C5 96.2(2)
C2 Fe1 C5 90.7(2)
C1 Fe1 S3 103.38(15)
C2 Fe1 S3 89.14(16)
C5 Fe1 S3 160.21(13)
C1 Fe1 S1 108.68(19)
C2 Fe1 S1 152.31(17)
C5 Fe1 S1 84.42(14)
S3 Fe1 S1 86.54(5)
C1 Fe1 Fe2 152.54(16)
C2 Fe1 Fe2 99.09(16)
C5 Fe1 Fe2 104.11(13)
S3 Fe1 Fe2 56.44(3)
S1 Fe1 Fe2 56.26(4)
C3 Fe2 C4 90.6(2)
C3 Fe2 C10 101.12(18)
C4 Fe2 C10 101.32(18)
C3 Fe2 S1 158.99(14)
C4 Fe2 S1 88.38(14)
C10 Fe2 S1 99.65(13)
C3 Fe2 S3 86.37(15)
C4 Fe2 S3 156.12(14)
C10 Fe2 S3 102.51(13)
S1 Fe2 S3 86.17(4)
C3 Fe2 Fe1 103.69(14)
C4 Fe2 Fe1 102.22(14)
C10 Fe2 Fe1 145.36(12)
S1 Fe2 Fe1 56.22(3)
S3 Fe2 Fe1 55.89(3)
C15 S1 Fe1 113.80(17)
C15 S1 Fe2 111.04(16)
Fe1 S1 Fe2 67.52(4)
C15 S2 C16 99.5(2)
C16 S2' C15 104.1(5)
C16 S3 Fe1 114.13(14)
C16 S3 Fe2 114.27(18)
Fe1 S3 Fe2 67.66(4)
C5 N1 C6 171.9(4)
C10 N2 C11 176.1(5)
O1 C1 Fe1 178.1(6)
O2 C2 Fe1 177.3(6)
O4 C3 Fe2 177.6(4)
O3 C4 Fe2 176.7(4)
N1 C5 Fe1 178.5(4)
N1 C6 C8 106.9(5)
N1 C6 C7' 108.7(7)
C8 C6 C7' 143.9(8)
N1 C6 C7 107.3(5)
C8 C6 C7 118.1(6)
C7' C6 C7 43.8(6)
N1 C6 C9' 110.4(6)
C8 C6 C9' 56.7(6)
C7' C6 C9' 114.4(7)
C7 C6 C9' 141.6(7)
N1 C6 C9 105.9(4)
C8 C6 C9 109.8(5)
C7' C6 C9 65.7(6)
C7 C6 C9 108.2(5)
C9' C6 C9 54.1(6)
N1 C6 C8' 108.7(7)
C8 C6 C8' 53.0(6)
C7' C6 C8' 108.6(7)
C7 C6 C8' 67.8(6)
C9' C6 C8' 106.0(6)
C9 C6 C8' 144.7(7)
N2 C10 Fe2 177.3(4)
N2 C11 C14 108.5(5)
N2 C11 C13 107.9(5)
C14 C11 C13 115.9(6)
N2 C11 C12 107.4(5)
C14 C11 C12 111.2(6)
C13 C11 C12 105.6(6)
C11 C12 H12A 109.5
C11 C12 H12B 109.5
H12A C12 H12B 109.5
C11 C12 H12C 109.5
H12A C12 H12C 109.5
H12B C12 H12C 109.5
C11 C13 H13A 109.5
C11 C13 H13B 109.5
H13A C13 H13B 109.5
C11 C13 H13C 109.5
H13A C13 H13C 109.5
H13B C13 H13C 109.5
C11 C14 H14A 109.5
C11 C14 H14B 109.5
H14A C14 H14B 109.5
C11 C14 H14C 109.5
H14A C14 H14C 109.5
H14B C14 H14C 109.5
S2' C15 S2 53.6(3)
S2' C15 S1 126.3(5)
S2 C15 S1 116.9(3)
S2' C16 S2 53.6(3)
S2' C16 S3 123.7(5)
S2 C16 S3 117.0(2)

loop_
_geom_bond_atom_site_label_1
_geom_bond_atom_site_label_2
_geom_bond_distance
Fe1 C1 1.760(5)
Fe1 C2 1.761(5)
Fe1 C5 1.847(4)
Fe1 S3 2.2480(11)
Fe1 S1 2.2589(13)
Fe1 Fe2 2.5113(10)
Fe2 C3 1.768(4)
Fe2 C4 1.776(4)
Fe2 C10 1.874(4)
Fe2 S1 2.2599(13)
Fe2 S3 2.2625(12)
S1 C15 1.839(4)
S2 C15 1.762(5)
S2 C16 1.774(4)
S2' C16 1.702(9)
S2' C15 1.720(9)
S3 C16 1.825(4)
N1 C5 1.153(5)
N1 C6 1.445(5)
N2 C10 1.150(5)
N2 C11 1.457(6)
C1 O1 1.145(6)
C2 O2 1.151(6)
C3 O4 1.136(5)
C4 O3 1.136(5)
C6 C8 1.479(7)
C6 C7' 1.491(8)
C6 C7 1.494(7)
C6 C9' 1.515(8)
C6 C9 1.566(7)
C6 C8' 1.575(8)
C11 C14 1.476(8)
C11 C13 1.497(8)
C11 C12 1.512(9)
C12 H12A 0.9600
C12 H12B 0.9600
C12 H12C 0.9600
C13 H13A 0.9600
C13 H13B 0.9600
C13 H13C 0.9600
C14 H14A 0.9600
C14 H14B 0.9600
C14 H14C 0.9600

loop_
_geom_torsion_atom_site_label_1
_geom_torsion_atom_site_label_2
_geom_torsion_atom_site_label_3
_geom_torsion_atom_site_label_4
_geom_torsion
C1 Fe1 Fe2 C3 123.5(4)
C2 Fe1 Fe2 C3 -7.0(2)
C5 Fe1 Fe2 C3 -100.0(2)
S3 Fe1 Fe2 C3 75.89(15)
S1 Fe1 Fe2 C3 -173.26(15)
C1 Fe1 Fe2 C4 -142.9(4)
C2 Fe1 Fe2 C4 86.6(2)
C5 Fe1 Fe2 C4 -6.4(2)
S3 Fe1 Fe2 C4 169.51(15)
S1 Fe1 Fe2 C4 -79.64(15)
C1 Fe1 Fe2 C10 -11.1(4)
C2 Fe1 Fe2 C10 -141.5(3)
C5 Fe1 Fe2 C10 125.4(3)
S3 Fe1 Fe2 C10 -58.7(2)
S1 Fe1 Fe2 C10 52.2(2)
C1 Fe1 Fe2 S1 -63.2(4)
C2 Fe1 Fe2 S1 166.29(17)
C5 Fe1 Fe2 S1 73.23(14)
S3 Fe1 Fe2 S1 -110.85(5)
C1 Fe1 Fe2 S3 47.6(4)
C2 Fe1 Fe2 S3 -82.86(17)
C5 Fe1 Fe2 S3 -175.91(14)
S1 Fe1 Fe2 S3 110.85(5)
C1 Fe1 S1 C15 50.2(2)
C2 Fe1 S1 C15 -134.2(4)
C5 Fe1 S1 C15 144.9(2)
S3 Fe1 S1 C15 -52.73(19)
Fe2 Fe1 S1 C15 -104.01(18)
C1 Fe1 S1 Fe2 154.24(15)
C2 Fe1 S1 Fe2 -30.2(3)
C5 Fe1 S1 Fe2 -111.09(13)
S3 Fe1 S1 Fe2 51.28(4)
C3 Fe2 S1 C15 126.5(4)
C4 Fe2 S1 C15 -146.1(2)
C10 Fe2 S1 C15 -44.9(2)
S3 Fe2 S1 C15 57.14(19)
Fe1 Fe2 S1 C15 107.99(19)
C3 Fe2 S1 Fe1 18.6(4)
C4 Fe2 S1 Fe1 105.89(14)
C10 Fe2 S1 Fe1 -152.90(13)
S3 Fe2 S1 Fe1 -50.85(3)
C1 Fe1 S3 C16 -51.9(3)
C2 Fe1 S3 C16 -150.9(3)
C5 Fe1 S3 C16 119.4(4)
S1 Fe1 S3 C16 56.5(2)
Fe2 Fe1 S3 C16 107.6(2)
C1 Fe1 S3 Fe2 -159.51(19)
C2 Fe1 S3 Fe2 101.51(18)
C5 Fe1 S3 Fe2 11.8(4)
S1 Fe1 S3 Fe2 -51.12(4)
C3 Fe2 S3 C16 143.3(2)
C4 Fe2 S3 C16 -133.5(4)
C10 Fe2 S3 C16 42.7(2)
S1 Fe2 S3 C16 -56.31(16)
Fe1 Fe2 S3 C16 -107.43(16)
C3 Fe2 S3 Fe1 -109.23(14)
C4 Fe2 S3 Fe1 -26.1(4)
C10 Fe2 S3 Fe1 150.17(13)
S1 Fe2 S3 Fe1 51.12(4)
C2 Fe1 C1 O1 -18(16)
C5 Fe1 C1 O1 74(16)
S3 Fe1 C1 O1 -109(16)
S1 Fe1 C1 O1 160(16)
Fe2 Fe1 C1 O1 -149(15)
C1 Fe1 C2 O2 153(10)
C5 Fe1 C2 O2 57(10)
S3 Fe1 C2 O2 -104(10)
S1 Fe1 C2 O2 -23(10)
Fe2 Fe1 C2 O2 -48(10)
C4 Fe2 C3 O4 -85(10)
C10 Fe2 C3 O4 173(10)
S1 Fe2 C3 O4 2(11)
S3 Fe2 C3 O4 71(10)
Fe1 Fe2 C3 O4 18(10)
C3 Fe2 C4 O3 76(7)
C10 Fe2 C4 O3 177(100)
S1 Fe2 C4 O3 -84(7)
S3 Fe2 C4 O3 -7(7)
Fe1 Fe2 C4 O3 -29(7)
C6 N1 C5 Fe1 23(18)
C1 Fe1 C5 N1 61(15)
C2 Fe1 C5 N1 160(15)
S3 Fe1 C5 N1 -110(15)
S1 Fe1 C5 N1 -47(15)
Fe2 Fe1 C5 N1 -100(15)
C5 N1 C6 C8 113(3)
C5 N1 C6 C7' -61(3)
C5 N1 C6 C7 -14(3)
C5 N1 C6 C9' 173(3)
C5 N1 C6 C9 -130(3)
C5 N1 C6 C8' 57(3)
C11 N2 C10 Fe2 -19(14)
C3 Fe2 C10 N2 -149(8)
C4 Fe2 C10 N2 118(8)
S1 Fe2 C10 N2 27(8)
S3 Fe2 C10 N2 -61(8)
Fe1 Fe2 C10 N2 -14(9)
C10 N2 C11 C14 -78(7)
C10 N2 C11 C13 156(7)
C10 N2 C11 C12 42(7)
C16 S2' C15 S2 53.7(4)
C16 S2' C15 S1 -45.2(8)
C16 S2 C15 S2' -49.5(5)
C16 S2 C15 S1 67.4(3)
Fe1 S1 C15 S2' 59.8(6)
Fe2 S1 C15 S2' -14.0(6)
Fe1 S1 C15 S2 -3.2(3)
Fe2 S1 C15 S2 -77.1(3)
C15 S2' C16 S2 -53.1(4)
C15 S2' C16 S3 47.7(7)
C15 S2 C16 S2' 50.1(5)
C15 S2 C16 S3 -63.3(4)
Fe1 S3 C16 S2' -66.8(5)
Fe2 S3 C16 S2' 8.5(5)
Fe1 S3 C16 S2 -4.2(4)
Fe2 S3 C16 S2 71.1(3)
